data_7037634
loop_
_publ_author_name
'M\"oller, F'
'Merz, K.'
'Herrmann, C.'
'Apfel, U.-P.'

_publ_section_title
;
 Bimetallic nickel complexes for selective CO2 carbon capture and
 sequestration.
;
_journal_issue 3
_journal_name_full 'Dalton transactions (Cambridge, England : 2003)'
_journal_page_first 904
_journal_page_last 907
_journal_paper_doi 10.1039/c5dt04267d
_journal_volume 45
_journal_year 2016
_chemical_formula_sum 'C50 H83 Cl4 N9 Ni2 O13'
_chemical_formula_weight 1277.47
_space_group_crystal_system monoclinic
_space_group_IT_number 14
_space_group_name_Hall '-P 2ybc'
_space_group_name_H-M_alt 'P 1 21/c 1'
_symmetry_space_group_name_Hall '-P 2ybc'
_symmetry_space_group_name_H-M 'P 1 21/c 1'
_atom_sites_solution_hydrogens mixed
_audit_creation_method SHELXL-2014/7
_audit_update_record
;
2015-12-07 deposited with the CCDC.
2015-12-08 downloaded from the CCDC.
;
_cell_angle_alpha 90
_cell_angle_beta 95.325(13)
_cell_angle_gamma 90
_cell_formula_units_Z 4
_cell_length_a 14.0625(17)
_cell_length_b 23.576(2)
_cell_length_c 21.767(2)
_cell_measurement_reflns_used 11282
_cell_measurement_temperature 373(2)
_cell_measurement_theta_max 24.216
_cell_measurement_theta_min 1.868
_cell_volume 7185.4(13)
_computing_data_collection
;
CrysAlisPro, Agilent Technologies,
Version 1.171.37.34 (release 22-05-2014 CrysAlis171 .NET)
(compiled May 22 2014,16:03:01)
;
_computing_molecular_graphics 'Olex2 (Dolomanov et al., 2009)'
_computing_publication_material 'Olex2 (Dolomanov et al., 2009)'
_computing_structure_refinement 'SHELXL-2014/7 (Sheldrick, 2014)'
_computing_structure_solution 'Olex2 (Dolomanov et al., 2009)'
_diffrn_ambient_temperature 373(2)
_diffrn_measured_fraction_theta_full 0.975
_diffrn_measured_fraction_theta_max 0.975
_diffrn_measurement_device_type 'SuperNova, Single source at offset, Atlas'
_diffrn_radiation_type MoK\a
_diffrn_radiation_wavelength 0.71073
_diffrn_reflns_av_R_equivalents 0.0806
_diffrn_reflns_av_unetI/netI 0.1454
_diffrn_reflns_laue_measured_fraction_full 0.975
_diffrn_reflns_laue_measured_fraction_max 0.975
_diffrn_reflns_limit_h_max 16
_diffrn_reflns_limit_h_min -16
_diffrn_reflns_limit_k_max 26
_diffrn_reflns_limit_k_min -26
_diffrn_reflns_limit_l_max 24
_diffrn_reflns_limit_l_min -24
_diffrn_reflns_number 54008
_diffrn_reflns_point_group_measured_fraction_full 0.975
_diffrn_reflns_point_group_measured_fraction_max 0.975
_diffrn_reflns_theta_full 24.216
_diffrn_reflns_theta_max 24.216
_diffrn_reflns_theta_min 1.868
_exptl_absorpt_coefficient_mu 0.728
_exptl_crystal_colour blue
_exptl_crystal_density_diffrn 1.181
_exptl_crystal_description needle
_exptl_crystal_F_000 2696
_exptl_crystal_size_max 0.1
_exptl_crystal_size_mid 0.1
_exptl_crystal_size_min 0.1
_refine_diff_density_max 0.599
_refine_diff_density_min -0.265
_refine_diff_density_rms 0.056
_refine_ls_extinction_method none
_refine_ls_goodness_of_fit_ref 0.814
_refine_ls_hydrogen_treatment constr
_refine_ls_matrix_type full
_refine_ls_number_parameters 750
_refine_ls_number_reflns 11282
_refine_ls_number_restraints 0
_refine_ls_restrained_S_all 0.814
_refine_ls_R_factor_all 0.0980
_refine_ls_R_factor_gt 0.0463
_refine_ls_shift/su_max 0.016
_refine_ls_shift/su_mean 0.001
_refine_ls_structure_factor_coef Fsqd
_refine_ls_weighting_details 'w=1/[\s^2^(Fo^2^)+(0.0200P)^2^] where P=(Fo^2^+2Fc^2^)/3'
_refine_ls_weighting_scheme calc
_refine_ls_wR_factor_gt 0.0755
_refine_ls_wR_factor_ref 0.0806
_reflns_Friedel_coverage 0.000
_reflns_number_gt 5191
_reflns_number_total 11282
_reflns_threshold_expression 'I > 2\s(I)'
_cod_data_source_file c5dt04267d2.cif
_cod_data_source_block added_by_encifer
_cod_depositor_comments 'Adding full bibliography for 7037633--7037638.cif.'
_cod_database_code 7037634
_shelx_shelxl_version_number 2014/7
_shelx_space_group_comment
;
The symmetry employed for this shelxl refinement is uniquely defined
by the following loop, which should always be used as a source of
symmetry information in preference to the above space-group names.
They are only intended as comments.
;

loop_
_space_group_symop_operation_xyz
'x, y, z'
'-x, y+1/2, -z+1/2'
'-x, -y, -z'
'x, -y-1/2, z-1/2'

loop_
_atom_site_label
_atom_site_type_symbol
_atom_site_fract_x
_atom_site_fract_y
_atom_site_fract_z
_atom_site_U_iso_or_equiv
_atom_site_adp_type
_atom_site_occupancy
_atom_site_site_symmetry_order
_atom_site_calc_flag
_atom_site_refinement_flags_posn
_atom_site_refinement_flags_adp
_atom_site_refinement_flags_occupancy
_atom_site_disorder_assembly
_atom_site_disorder_group
Ni1 Ni 0.28542(4) 0.29279(2) 0.83277(2) 0.03766(15) Uani 1 1 d . . . . .
Ni2 Ni -0.03329(4) 0.46357(2) 0.85299(2) 0.04034(16) Uani 1 1 d . . . . .
Cl3 Cl 0.11543(7) 0.44678(4) 0.90840(5) 0.0440(3) Uani 1 1 d . . . . .
Cl4 Cl 0.38870(9) 0.60923(6) 1.08129(7) 0.0624(4) Uani 1 1 d . . . . .
Cl1 Cl 0.18831(16) 0.04462(8) 0.86527(8) 0.0973(6) Uani 1 1 d . . . . .
O0AA O 0.17377(18) 0.34768(10) 0.82646(11) 0.0407(7) Uani 1 1 d . . . . .
H0AA H 0.1668 0.3626 0.7903 0.061 Uiso 1 1 d R U . . .
H0AB H 0.1843 0.3743 0.8533 0.061 Uiso 1 1 d R U . . .
N4AA N 0.2265(2) 0.24203(13) 0.75821(15) 0.0412(9) Uani 1 1 d . . . . .
H4AA H 0.2538 0.2556 0.7211 0.049 Uiso 1 1 calc R U . . .
N4 N -0.1034(2) 0.41947(14) 0.92176(15) 0.0433(9) Uani 1 1 d . . . . .
H4 H -0.1635 0.4038 0.9024 0.052 Uiso 1 1 calc R U . . .
N5AA N -0.1337(2) 0.52544(15) 0.86500(15) 0.0466(10) Uani 1 1 d . . . . .
N6AA N 0.2438(2) 0.23863(14) 0.90826(15) 0.0429(9) Uani 1 1 d . . . . .
H6AA H 0.2491 0.2644 0.9438 0.051 Uiso 1 1 calc R U . . .
N7AA N 0.4005(2) 0.23701(14) 0.83642(16) 0.0439(9) Uani 1 1 d . . . . .
N8AA N 0.3752(2) 0.34393(13) 0.77891(15) 0.0437(9) Uani 1 1 d . . . . .
H8AA H 0.4055 0.3712 0.8086 0.052 Uiso 1 1 calc R U . . .
N9AA N 0.0408(2) 0.53164(14) 0.81241(15) 0.0447(9) Uani 1 1 d . . . . .
H9AA H 0.0966 0.5382 0.8419 0.054 Uiso 1 1 calc R U . . .
C9AA C 0.0500(3) 0.29525(19) 0.93366(17) 0.0416(11) Uani 1 1 d . . . . .
H9AB H 0.1027 0.3152 0.9513 0.050 Uiso 1 1 calc R U . . .
C1AA C 0.0704(3) 0.28727(18) 0.71721(19) 0.0434(11) Uani 1 1 d . . . . .
N13 N -0.1263(2) 0.44058(14) 0.77674(15) 0.0452(9) Uani 1 1 d . . . . .
H13 H -0.1047 0.4609 0.7413 0.054 Uiso 1 1 calc R U . . .
C14 C 0.0465(3) 0.36241(19) 0.64029(19) 0.0479(12) Uani 1 1 d . . . . .
C2AA C -0.0556(3) 0.37539(17) 0.96236(18) 0.0447(12) Uani 1 1 d . . . . .
H2AA H -0.0932 0.3692 0.9969 0.054 Uiso 1 1 calc R U . . .
H2AB H 0.0063 0.3897 0.9788 0.054 Uiso 1 1 calc R U . . .
N16 N 0.3372(2) 0.34690(15) 0.90611(16) 0.0414(9) Uani 1 1 d . . . . .
C17 C -0.1195(3) 0.28874(19) 0.90708(18) 0.0447(11) Uani 1 1 d . . . . .
H17 H -0.1799 0.3048 0.9074 0.054 Uiso 1 1 calc R U . . .
C3AA C 0.3063(3) 0.43758(18) 0.74663(18) 0.0409(11) Uani 1 1 d . . . . .
O19 O 0.3064(3) 0.62624(15) 1.1060(2) 0.1179(17) Uani 1 1 d . . . . .
C20 C 0.0610(3) 0.24068(19) 0.90894(19) 0.0432(11) Uani 1 1 d . . . . .
C7AA C 0.1846(3) 0.50657(19) 0.75994(19) 0.0413(11) Uani 1 1 d . . . . .
O22 O 0.4263(3) 0.65360(14) 1.04696(15) 0.0845(11) Uani 1 1 d . . . . .
C23 C -0.0044(3) 0.30931(17) 0.74802(18) 0.0419(11) Uani 1 1 d . . . . .
H23 H -0.0210 0.2918 0.7838 0.050 Uiso 1 1 calc R U . . .
C24 C -0.1111(3) 0.23471(19) 0.8820(2) 0.0493(12) Uani 1 1 d . . . . .
C25 C 0.2114(3) 0.45417(19) 0.74046(18) 0.0439(11) Uani 1 1 d . . . . .
H25 H 0.1651 0.4294 0.7228 0.053 Uiso 1 1 calc R U . . .
C26 C -0.1800(3) 0.51317(19) 0.9222(2) 0.0521(13) Uani 1 1 d . . . . .
H26A H -0.2448 0.5002 0.9112 0.063 Uiso 1 1 calc R U . . .
H26B H -0.1831 0.5477 0.9461 0.063 Uiso 1 1 calc R U . . .
C27 C 0.3512(3) 0.52844(19) 0.7937(2) 0.0464(12) Uani 1 1 d . . . . .
C28 C -0.0413(3) 0.31911(18) 0.93141(18) 0.0410(11) Uani 1 1 d . . . . .
C29 C 0.3234(3) 0.19750(18) 0.92366(19) 0.0490(12) Uani 1 1 d . . . . .
H29A H 0.3066 0.1611 0.9048 0.059 Uiso 1 1 calc R U . . .
H29B H 0.3320 0.1921 0.9680 0.059 Uiso 1 1 calc R U . . .
C30 C 0.0932(3) 0.31422(18) 0.66326(18) 0.0454(12) Uani 1 1 d . . . . .
H30 H 0.1418 0.2991 0.6420 0.054 Uiso 1 1 calc R U . . .
C31 C 0.3756(3) 0.47479(19) 0.7727(2) 0.0488(12) Uani 1 1 d . . . . .
H31 H 0.4394 0.4637 0.7763 0.059 Uiso 1 1 calc R U . . .
C32 C -0.0539(3) 0.35704(18) 0.72579(19) 0.0428(11) Uani 1 1 d . . . . .
C33 C -0.0188(3) 0.21199(19) 0.88341(19) 0.0462(11) Uani 1 1 d . . . . .
H33 H -0.0109 0.1763 0.8665 0.055 Uiso 1 1 calc R U . . .
C34 C 0.2545(3) 0.54293(18) 0.78634(18) 0.0431(11) Uani 1 1 d . . . . .
H34 H 0.2362 0.5784 0.7997 0.052 Uiso 1 1 calc R U . . .
C35 C 0.1230(3) 0.23471(17) 0.74180(19) 0.0448(12) Uani 1 1 d . . . . .
H35A H 0.0942 0.2218 0.7781 0.054 Uiso 1 1 calc R U . . .
H35B H 0.1139 0.2050 0.7109 0.054 Uiso 1 1 calc R U . . .
C36 C -0.0283(3) 0.38300(19) 0.67195(19) 0.0497(12) Uani 1 1 d . . . . .
H36 H -0.0620 0.4148 0.6568 0.060 Uiso 1 1 calc R U . . .
C37 C 0.4157(3) 0.21817(19) 0.9013(2) 0.0506(12) Uani 1 1 d . . . . .
H37A H 0.4405 0.2494 0.9270 0.061 Uiso 1 1 calc R U . . .
H37B H 0.4625 0.1878 0.9048 0.061 Uiso 1 1 calc R U . . .
C38 C -0.2053(3) 0.52533(19) 0.8102(2) 0.0559(13) Uani 1 1 d . . . . .
H38A H -0.1828 0.5486 0.7778 0.067 Uiso 1 1 calc R U . . .
H38B H -0.2652 0.5410 0.8212 0.067 Uiso 1 1 calc R U . . .
C39 C -0.2204(3) 0.46508(19) 0.78772(19) 0.0494(12) Uani 1 1 d . . . . .
H39A H -0.2497 0.4428 0.8184 0.059 Uiso 1 1 calc R U . . .
H39B H -0.2625 0.4647 0.7498 0.059 Uiso 1 1 calc R U . . .
C40 C 0.4546(3) 0.30647(17) 0.7633(2) 0.0490(12) Uani 1 1 d . . . . .
H40A H 0.5085 0.3293 0.7533 0.059 Uiso 1 1 calc R U . . .
H40B H 0.4340 0.2834 0.7276 0.059 Uiso 1 1 calc R U . . .
C41 C 0.1544(3) 0.20811(19) 0.9153(2) 0.0543(12) Uani 1 1 d . . . . .
H41A H 0.1604 0.1905 0.9558 0.065 Uiso 1 1 calc R U . . .
H41B H 0.1493 0.1777 0.8851 0.065 Uiso 1 1 calc R U . . .
O43 O 0.3738(3) 0.55927(15) 1.04580(18) 0.1097(15) Uani 1 1 d . . . . .
C44 C 0.2691(3) 0.18473(16) 0.77295(19) 0.0440(12) Uani 1 1 d . . . . .
H44A H 0.2588 0.1604 0.7370 0.053 Uiso 1 1 calc R U . . .
H44B H 0.2378 0.1676 0.8062 0.053 Uiso 1 1 calc R U . . .
C45 C 0.3751(3) 0.42709(18) 0.9856(2) 0.0578(14) Uani 1 1 d . . . . .
H45A H 0.3404 0.4606 0.9721 0.087 Uiso 1 1 calc R U . . .
H45B H 0.4423 0.4350 0.9891 0.087 Uiso 1 1 calc R U . . .
H45C H 0.3564 0.4155 1.0250 0.087 Uiso 1 1 calc R U . . .
O46 O 0.2750(3) 0.06408(14) 0.84339(18) 0.0967(13) Uani 1 1 d . . . . .
C47 C -0.1260(3) 0.46868(18) 0.96084(19) 0.0500(12) Uani 1 1 d . . . . .
H47A H -0.0673 0.4848 0.9802 0.060 Uiso 1 1 calc R U . . .
H47B H -0.1642 0.4560 0.9931 0.060 Uiso 1 1 calc R U . . .
C49 C 0.3358(3) 0.37930(17) 0.7263(2) 0.0513(13) Uani 1 1 d . . . . .
H49A H 0.2808 0.3603 0.7053 0.062 Uiso 1 1 calc R U . . .
H49B H 0.3836 0.3833 0.6971 0.062 Uiso 1 1 calc R U . . .
O50 O 0.4579(3) 0.59682(17) 1.1328(2) 0.1236(17) Uani 1 1 d . . . . .
C51 C -0.1369(3) 0.37972(17) 0.75787(19) 0.0459(12) Uani 1 1 d . . . . .
H51A H -0.1950 0.3756 0.7305 0.055 Uiso 1 1 calc R U . . .
H51B H -0.1439 0.3569 0.7943 0.055 Uiso 1 1 calc R U . . .
C54 C 0.3749(3) 0.18962(17) 0.7918(2) 0.0475(12) Uani 1 1 d . . . . .
H54A H 0.3974 0.1541 0.8104 0.057 Uiso 1 1 calc R U . . .
H54B H 0.4079 0.1955 0.7551 0.057 Uiso 1 1 calc R U . . .
C57 C 0.0823(3) 0.52511(18) 0.75196(19) 0.0495(12) Uani 1 1 d . . . . .
H57A H 0.0778 0.5610 0.7301 0.059 Uiso 1 1 calc R U . . .
H57B H 0.0452 0.4974 0.7270 0.059 Uiso 1 1 calc R U . . .
C58 C 0.3544(3) 0.3823(2) 0.9415(2) 0.0414(11) Uani 1 1 d . . . . .
C59 C 0.4841(3) 0.26861(18) 0.8184(2) 0.0524(13) Uani 1 1 d . . . . .
H59A H 0.5329 0.2422 0.8079 0.063 Uiso 1 1 calc R U . . .
H59B H 0.5106 0.2916 0.8528 0.063 Uiso 1 1 calc R U . . .
C65 C -0.0174(3) 0.58466(18) 0.8163(2) 0.0594(14) Uani 1 1 d . . . . .
H65A H -0.0582 0.5899 0.7783 0.071 Uiso 1 1 calc R U . . .
H65B H 0.0245 0.6173 0.8222 0.071 Uiso 1 1 calc R U . . .
C66 C -0.0774(3) 0.57957(17) 0.8697(2) 0.0559(13) Uani 1 1 d . . . . .
H66A H -0.0365 0.5800 0.9081 0.067 Uiso 1 1 calc R U . . .
H66B H -0.1206 0.6116 0.8698 0.067 Uiso 1 1 calc R U . . .
O69 O 0.1879(4) 0.05466(17) 0.92637(17) 0.1343(18) Uani 1 1 d . . . . .
Cl5 Cl 0.29331(11) 0.29583(6) 0.09047(6) 0.0651(4) Uani 1 1 d . . . . .
O1AA O 0.3162(3) 0.25329(14) 0.13503(14) 0.0784(11) Uani 1 1 d . . . . .
C4AA C 0.0706(4) 0.3909(2) 0.58037(19) 0.0584(14) Uani 1 1 d . . . . .
C5AA C 0.4262(3) 0.56955(19) 0.8237(2) 0.0566(13) Uani 1 1 d . . . . .
O2AA O 0.2995(3) 0.34965(15) 0.11616(17) 0.0993(13) Uani 1 1 d . . . . .
C8AA C 0.4127(4) 0.62845(19) 0.7950(3) 0.0789(17) Uani 1 1 d . . . . .
H8AB H 0.4196 0.6263 0.7516 0.118 Uiso 1 1 calc R U . . .
H8AC H 0.4600 0.6538 0.8142 0.118 Uiso 1 1 calc R U . . .
H8AD H 0.3501 0.6423 0.8012 0.118 Uiso 1 1 calc R U . . .
C6 C -0.2000(4) 0.2028(2) 0.8541(2) 0.0660(14) Uani 1 1 d . . . . .
C7 C 0.1758(4) 0.3812(2) 0.5694(2) 0.0705(16) Uani 1 1 d . . . . .
H7A H 0.2162 0.3953 0.6041 0.106 Uiso 1 1 calc R U . . .
H7B H 0.1899 0.4010 0.5327 0.106 Uiso 1 1 calc R U . . .
H7C H 0.1872 0.3414 0.5645 0.106 Uiso 1 1 calc R U . . .
C8 C 0.0526(5) 0.4554(2) 0.5803(2) 0.113(3) Uani 1 1 d . . . . .
H8A H -0.0145 0.4625 0.5813 0.170 Uiso 1 1 calc R U . . .
H8B H 0.0739 0.4718 0.5436 0.170 Uiso 1 1 calc R U . . .
H8C H 0.0870 0.4722 0.6159 0.170 Uiso 1 1 calc R U . . .
C9 C 0.0078(4) 0.3639(3) 0.5270(2) 0.102(2) Uani 1 1 d . . . . .
H9A H 0.0221 0.3242 0.5249 0.154 Uiso 1 1 calc R U . . .
H9B H 0.0203 0.3819 0.4889 0.154 Uiso 1 1 calc R U . . .
H9C H -0.0582 0.3688 0.5336 0.154 Uiso 1 1 calc R U . . .
C10 C 0.4131(5) 0.5745(2) 0.8927(3) 0.122(3) Uani 1 1 d . . . . .
H10A H 0.3478 0.5835 0.8978 0.183 Uiso 1 1 calc R U . . .
H10B H 0.4538 0.6039 0.9107 0.183 Uiso 1 1 calc R U . . .
H10C H 0.4296 0.5391 0.9127 0.183 Uiso 1 1 calc R U . . .
C11 C -0.2763(4) 0.2018(3) 0.9004(3) 0.113(2) Uani 1 1 d . . . . .
H11A H -0.2496 0.1855 0.9387 0.170 Uiso 1 1 calc R U . . .
H11B H -0.3297 0.1794 0.8840 0.170 Uiso 1 1 calc R U . . .
H11C H -0.2972 0.2398 0.9076 0.170 Uiso 1 1 calc R U . . .
C6AA C -0.2500(4) 0.2369(3) 0.8000(3) 0.115(2) Uani 1 1 d . . . . .
H6AB H -0.2640 0.2744 0.8138 0.173 Uiso 1 1 calc R U . . .
H6AC H -0.3083 0.2183 0.7852 0.173 Uiso 1 1 calc R U . . .
H6AD H -0.2088 0.2393 0.7673 0.173 Uiso 1 1 calc R U . . .
C15 C 0.5273(4) 0.5513(2) 0.8174(3) 0.126(3) Uani 1 1 d . . . . .
H15A H 0.5392 0.5156 0.8379 0.188 Uiso 1 1 calc R U . . .
H15B H 0.5706 0.5794 0.8358 0.188 Uiso 1 1 calc R U . . .
H15C H 0.5368 0.5474 0.7745 0.188 Uiso 1 1 calc R U . . .
C18 C -0.1815(4) 0.1445(3) 0.8383(4) 0.193(5) Uani 1 1 d . . . . .
H18A H -0.1418 0.1436 0.8047 0.289 Uiso 1 1 calc R U . . .
H18B H -0.2408 0.1257 0.8262 0.289 Uiso 1 1 calc R U . . .
H18C H -0.1495 0.1256 0.8734 0.289 Uiso 1 1 calc R U . . .
O3AA O 0.1515(9) -0.0054(6) 0.8422(5) 0.075(4) Uani 0.5 1 d . . P A 2
O4AA O 0.3191(9) 0.2890(4) 0.0348(3) 0.081(3) Uani 0.5 1 d . . P B 1
O3 O 0.3870(7) 0.2972(5) 0.0565(5) 0.107(4) Uani 0.5 1 d . . P B 2
O4 O 0.1084(10) 0.0903(4) 0.8307(7) 0.098(4) Uani 0.5 1 d . . P A 2
O5 O 0.2251(8) 0.2807(4) 0.0475(4) 0.103(3) Uani 0.5 1 d . . P B 2
O6 O 0.1798(7) 0.2938(4) 0.0839(4) 0.091(3) Uani 0.5 1 d . . P B 1
O1 O 0.1184(10) 0.0518(8) 0.8288(6) 0.126(6) Uani 0.5 1 d . . P A 1
O2 O 0.2084(9) -0.0217(6) 0.8628(7) 0.119(5) Uani 0.5 1 d . . P A 1

loop_
_atom_site_aniso_label
_atom_site_aniso_U_11
_atom_site_aniso_U_22
_atom_site_aniso_U_33
_atom_site_aniso_U_23
_atom_site_aniso_U_13
_atom_site_aniso_U_12
Ni1 0.0357(3) 0.0407(3) 0.0375(3) -0.0004(3) 0.0088(3) 0.0061(3)
Ni2 0.0340(3) 0.0478(4) 0.0405(3) -0.0065(3) 0.0103(3) 0.0030(3)
Cl3 0.0375(7) 0.0486(7) 0.0465(7) -0.0103(5) 0.0073(5) 0.0003(5)
Cl4 0.0438(8) 0.0627(9) 0.0834(10) -0.0062(8) 0.0207(8) -0.0081(7)
Cl1 0.1271(16) 0.1064(15) 0.0583(11) -0.0140(10) 0.0073(11) -0.0656(13)
O0AA 0.0508(19) 0.0432(17) 0.0288(16) -0.0047(13) 0.0072(15) -0.0024(15)
N4AA 0.039(2) 0.042(2) 0.044(2) 0.0087(18) 0.0142(18) 0.0110(18)
N4 0.037(2) 0.054(2) 0.039(2) -0.0139(19) 0.0017(18) 0.0010(19)
N5AA 0.036(2) 0.059(3) 0.046(2) -0.011(2) 0.0120(19) -0.0010(19)
N6AA 0.035(2) 0.050(2) 0.044(2) 0.0001(18) 0.0016(18) 0.0085(19)
N7AA 0.044(2) 0.042(2) 0.046(2) 0.0011(19) 0.011(2) -0.0008(19)
N8AA 0.046(2) 0.042(2) 0.044(2) -0.0052(18) 0.0121(19) 0.0096(19)
N9AA 0.041(2) 0.045(2) 0.049(2) -0.0043(19) 0.0088(18) 0.0058(19)
C9AA 0.036(3) 0.057(3) 0.033(2) 0.007(2) 0.007(2) -0.012(3)
C1AA 0.046(3) 0.046(3) 0.038(3) 0.002(2) 0.001(2) 0.006(2)
N13 0.044(2) 0.047(2) 0.047(2) -0.0028(18) 0.0195(19) 0.0090(19)
C14 0.054(3) 0.060(3) 0.031(3) -0.002(2) 0.008(2) 0.015(3)
C2AA 0.044(3) 0.060(3) 0.032(3) -0.008(2) 0.015(2) -0.012(2)
N16 0.030(2) 0.050(2) 0.045(2) 0.007(2) 0.0101(19) 0.0053(19)
C17 0.031(3) 0.060(3) 0.044(3) -0.005(3) 0.008(2) -0.001(3)
C3AA 0.042(3) 0.047(3) 0.034(3) 0.009(2) 0.007(2) 0.004(3)
O19 0.051(3) 0.083(3) 0.231(5) -0.008(3) 0.074(3) 0.011(2)
C20 0.041(3) 0.048(3) 0.041(3) 0.011(2) 0.010(2) 0.001(3)
C7AA 0.039(3) 0.044(3) 0.042(3) 0.009(2) 0.014(2) 0.005(2)
O22 0.102(3) 0.081(3) 0.073(2) 0.025(2) 0.017(2) -0.023(2)
C23 0.045(3) 0.049(3) 0.032(2) -0.002(2) 0.004(2) 0.000(2)
C24 0.048(3) 0.048(3) 0.052(3) -0.007(2) 0.006(3) -0.003(3)
C25 0.038(3) 0.056(3) 0.039(3) 0.012(2) 0.012(2) 0.002(2)
C26 0.039(3) 0.066(3) 0.053(3) -0.015(3) 0.012(2) 0.009(3)
C27 0.037(3) 0.044(3) 0.059(3) 0.015(3) 0.007(2) -0.001(2)
C28 0.039(3) 0.053(3) 0.033(3) -0.003(2) 0.013(2) -0.003(2)
C29 0.044(3) 0.056(3) 0.046(3) 0.007(2) -0.001(2) 0.015(3)
C30 0.057(3) 0.054(3) 0.025(2) -0.004(2) 0.007(2) 0.017(2)
C31 0.036(3) 0.051(3) 0.061(3) 0.020(3) 0.011(2) 0.002(3)
C32 0.042(3) 0.051(3) 0.035(3) -0.011(2) 0.001(2) 0.002(2)
C33 0.045(3) 0.049(3) 0.045(3) -0.006(2) 0.009(2) -0.002(3)
C34 0.041(3) 0.036(3) 0.052(3) 0.008(2) 0.006(2) 0.005(2)
C35 0.053(3) 0.046(3) 0.036(3) -0.002(2) 0.002(2) 0.007(2)
C36 0.060(3) 0.057(3) 0.031(3) 0.001(2) 0.000(2) 0.013(3)
C37 0.037(3) 0.059(3) 0.056(3) 0.008(3) 0.002(2) 0.012(2)
C38 0.042(3) 0.067(3) 0.057(3) -0.007(3) -0.002(3) 0.015(3)
C39 0.036(3) 0.067(3) 0.045(3) -0.010(3) 0.002(2) 0.007(3)
C40 0.040(3) 0.056(3) 0.055(3) 0.000(2) 0.024(2) 0.008(2)
C41 0.049(3) 0.057(3) 0.058(3) 0.018(3) 0.010(2) 0.011(3)
O43 0.138(4) 0.075(3) 0.124(3) -0.049(2) 0.058(3) -0.043(3)
C44 0.054(3) 0.036(3) 0.042(3) -0.004(2) 0.002(2) 0.009(2)
C45 0.054(3) 0.065(3) 0.055(3) -0.013(3) 0.007(3) -0.014(3)
O46 0.095(3) 0.074(3) 0.119(3) 0.018(2) -0.002(3) -0.037(2)
C47 0.044(3) 0.064(3) 0.044(3) -0.021(3) 0.015(2) -0.006(3)
C49 0.060(3) 0.049(3) 0.046(3) 0.007(2) 0.015(3) 0.005(3)
O50 0.102(3) 0.111(3) 0.144(4) 0.043(3) -0.060(3) -0.027(3)
C51 0.038(3) 0.055(3) 0.045(3) -0.006(2) 0.008(2) 0.002(2)
C54 0.049(3) 0.042(3) 0.052(3) -0.004(2) 0.008(2) 0.008(2)
C57 0.049(3) 0.053(3) 0.049(3) 0.007(2) 0.017(2) 0.004(2)
C58 0.032(3) 0.050(3) 0.043(3) 0.000(3) 0.008(2) 0.001(2)
C59 0.037(3) 0.051(3) 0.070(3) -0.001(3) 0.013(3) 0.021(2)
C65 0.058(3) 0.044(3) 0.080(4) 0.000(3) 0.025(3) 0.005(3)
C66 0.049(3) 0.045(3) 0.076(4) -0.014(3) 0.018(3) 0.003(3)
O69 0.244(6) 0.108(3) 0.052(3) -0.030(2) 0.022(3) -0.036(3)
Cl5 0.0969(12) 0.0548(8) 0.0440(8) 0.0056(7) 0.0083(8) -0.0159(8)
O1AA 0.094(3) 0.094(3) 0.049(2) 0.032(2) 0.021(2) 0.017(2)
C4AA 0.082(4) 0.070(3) 0.024(3) 0.005(2) 0.007(3) 0.033(3)
C5AA 0.045(3) 0.045(3) 0.077(4) 0.017(3) -0.010(3) -0.008(2)
O2AA 0.122(4) 0.073(3) 0.104(3) -0.029(2) 0.022(3) -0.011(2)
C8AA 0.060(4) 0.057(3) 0.118(5) 0.020(3) 0.000(3) -0.019(3)
C6 0.062(4) 0.069(4) 0.066(4) -0.006(3) -0.001(3) -0.012(3)
C7 0.081(4) 0.085(4) 0.049(3) 0.018(3) 0.022(3) 0.018(3)
C8 0.184(7) 0.090(4) 0.076(4) 0.044(4) 0.070(4) 0.071(5)
C9 0.092(5) 0.179(6) 0.037(3) 0.004(4) 0.006(3) 0.032(4)
C10 0.162(7) 0.114(5) 0.081(5) 0.019(4) -0.035(5) -0.072(5)
C11 0.053(4) 0.100(5) 0.189(7) -0.039(5) 0.023(4) -0.018(4)
C6AA 0.089(5) 0.120(5) 0.132(6) -0.023(5) -0.016(5) -0.025(4)
C15 0.043(4) 0.070(4) 0.257(9) -0.013(5) -0.024(5) -0.005(3)
C18 0.050(4) 0.122(6) 0.402(13) -0.178(8) -0.006(6) 0.001(4)
O3AA 0.087(10) 0.079(8) 0.062(7) -0.041(6) 0.019(7) -0.062(8)
O4AA 0.137(10) 0.088(6) 0.021(4) -0.009(4) 0.033(6) -0.006(9)
O3 0.078(7) 0.127(8) 0.127(10) 0.047(8) 0.072(7) 0.020(7)
O4 0.063(7) 0.078(7) 0.149(10) -0.022(8) -0.007(6) 0.010(6)
O5 0.092(8) 0.158(9) 0.050(6) -0.008(6) -0.048(6) -0.034(8)
O6 0.092(7) 0.083(6) 0.100(7) 0.009(6) 0.022(6) -0.014(5)
O1 0.074(8) 0.215(19) 0.082(8) 0.033(13) -0.029(6) 0.022(13)
O2 0.124(12) 0.100(10) 0.137(12) -0.047(8) 0.034(9) -0.072(9)

loop_
_atom_type_symbol
_atom_type_description
_atom_type_scat_dispersion_real
_atom_type_scat_dispersion_imag
_atom_type_scat_source
C C 0.0033 0.0016 'International Tables Vol C Tables 4.2.6.8 and 6.1.1.4'
H H 0.0000 0.0000 'International Tables Vol C Tables 4.2.6.8 and 6.1.1.4'
Cl Cl 0.1484 0.1585 'International Tables Vol C Tables 4.2.6.8 and 6.1.1.4'
N N 0.0061 0.0033 'International Tables Vol C Tables 4.2.6.8 and 6.1.1.4'
Ni Ni 0.3393 1.1124 'International Tables Vol C Tables 4.2.6.8 and 6.1.1.4'
O O 0.0106 0.0060 'International Tables Vol C Tables 4.2.6.8 and 6.1.1.4'

loop_
_geom_angle_atom_site_label_1
_geom_angle_atom_site_label_2
_geom_angle_atom_site_label_3
_geom_angle
O0AA Ni1 N7AA 178.24(12)
O0AA Ni1 N16 82.91(11)
N7AA Ni1 N16 98.07(13)
O0AA Ni1 N4AA 93.60(11)
N7AA Ni1 N4AA 85.41(13)
N16 Ni1 N4AA 176.50(13)
O0AA Ni1 N8AA 95.42(11)
N7AA Ni1 N8AA 83.25(13)
N16 Ni1 N8AA 84.04(13)
N4AA Ni1 N8AA 96.07(12)
O0AA Ni1 N6AA 99.35(11)
N7AA Ni1 N6AA 82.24(13)
N16 Ni1 N6AA 83.30(13)
N4AA Ni1 N6AA 97.56(13)
N8AA Ni1 N6AA 159.18(13)
N5AA Ni2 N13 84.18(13)
N5AA Ni2 N4 83.66(13)
N13 Ni2 N4 97.75(13)
N5AA Ni2 N9AA 83.54(13)
N13 Ni2 N9AA 99.15(13)
N4 Ni2 N9AA 157.60(12)
N5AA Ni2 Cl3 129.88(10)
N13 Ni2 Cl3 145.79(9)
N4 Ni2 Cl3 90.29(10)
N9AA Ni2 Cl3 83.95(10)
O19 Cl4 O43 111.6(3)
O19 Cl4 O22 111.0(2)
O43 Cl4 O22 111.8(2)
O19 Cl4 O50 106.5(3)
O43 Cl4 O50 108.1(3)
O22 Cl4 O50 107.6(2)
O1 Cl1 O69 122.7(8)
O69 Cl1 O3AA 118.5(6)
O1 Cl1 O46 113.7(7)
O69 Cl1 O46 110.7(3)
O3AA Cl1 O46 117.6(5)
O1 Cl1 O2 104.5(9)
O69 Cl1 O2 102.9(6)
O46 Cl1 O2 98.3(5)
O69 Cl1 O4 105.4(6)
O3AA Cl1 O4 100.0(8)
O46 Cl1 O4 101.6(6)
Ni1 O0AA H0AA 110.1
Ni1 O0AA H0AB 109.6
H0AA O0AA H0AB 108.9
C35 N4AA C44 108.2(3)
C35 N4AA Ni1 123.9(2)
C44 N4AA Ni1 103.0(2)
C35 N4AA H4AA 106.9
C44 N4AA H4AA 106.9
Ni1 N4AA H4AA 106.9
C2AA N4 C47 108.3(3)
C2AA N4 Ni2 123.0(2)
C47 N4 Ni2 99.1(2)
C2AA N4 H4 108.5
C47 N4 H4 108.5
Ni2 N4 H4 108.5
C26 N5AA C38 110.7(3)
C26 N5AA C66 112.2(3)
C38 N5AA C66 111.7(3)
C26 N5AA Ni2 109.1(3)
C38 N5AA Ni2 108.5(2)
C66 N5AA Ni2 104.3(2)
C41 N6AA C29 106.8(3)
C41 N6AA Ni1 130.7(3)
C29 N6AA Ni1 107.3(2)
C41 N6AA H6AA 102.9
C29 N6AA H6AA 102.9
Ni1 N6AA H6AA 102.9
C59 N7AA C37 111.0(3)
C59 N7AA C54 110.6(3)
C37 N7AA C54 113.6(3)
C59 N7AA Ni1 107.9(2)
C37 N7AA Ni1 105.6(2)
C54 N7AA Ni1 107.9(3)
C49 N8AA C40 113.0(3)
C49 N8AA Ni1 122.5(3)
C40 N8AA Ni1 106.3(2)
C49 N8AA H8AA 104.4
C40 N8AA H8AA 104.4
Ni1 N8AA H8AA 104.4
C57 N9AA C65 113.3(3)
C57 N9AA Ni2 121.9(3)
C65 N9AA Ni2 108.1(2)
C57 N9AA H9AA 103.8
C65 N9AA H9AA 103.8
Ni2 N9AA H9AA 103.8
C28 C9AA C20 119.2(4)
C28 C9AA H9AB 120.4
C20 C9AA H9AB 120.4
C23 C1AA C30 118.4(4)
C23 C1AA C35 119.9(4)
C30 C1AA C35 121.7(4)
C39 N13 C51 110.5(3)
C39 N13 Ni2 105.9(2)
C51 N13 Ni2 120.4(3)
C39 N13 H13 106.4
C51 N13 H13 106.4
Ni2 N13 H13 106.4
C30 C14 C36 117.5(4)
C30 C14 C4AA 122.2(4)
C36 C14 C4AA 120.2(4)
N4 C2AA C28 114.9(3)
N4 C2AA H2AA 108.5
C28 C2AA H2AA 108.5
N4 C2AA H2AB 108.5
C28 C2AA H2AB 108.5
H2AA C2AA H2AB 107.5
C58 N16 Ni1 168.8(4)
C28 C17 C24 122.1(4)
C28 C17 H17 118.9
C24 C17 H17 118.9
C25 C3AA C31 119.5(4)
C25 C3AA C49 121.0(4)
C31 C3AA C49 119.4(4)
C33 C20 C9AA 119.1(4)
C33 C20 C41 116.9(4)
C9AA C20 C41 123.5(4)
C25 C7AA C34 118.7(4)
C25 C7AA C57 121.0(4)
C34 C7AA C57 120.2(4)
C32 C23 C1AA 120.7(4)
C32 C23 H23 119.7
C1AA C23 H23 119.7
C17 C24 C33 116.8(4)
C17 C24 C6 120.4(4)
C33 C24 C6 122.7(4)
C7AA C25 C3AA 120.9(4)
C7AA C25 H25 119.5
C3AA C25 H25 119.5
N5AA C26 C47 111.5(3)
N5AA C26 H26A 109.3
C47 C26 H26A 109.3
N5AA C26 H26B 109.3
C47 C26 H26B 109.3
H26A C26 H26B 108.0
C34 C27 C31 116.7(4)
C34 C27 C5AA 121.2(4)
C31 C27 C5AA 122.1(4)
C17 C28 C9AA 120.2(4)
C17 C28 C2AA 119.6(4)
C9AA C28 C2AA 119.9(4)
N6AA C29 C37 111.5(3)
N6AA C29 H29A 109.3
C37 C29 H29A 109.3
N6AA C29 H29B 109.3
C37 C29 H29B 109.3
H29A C29 H29B 108.0
C14 C30 C1AA 122.6(4)
C14 C30 H30 118.7
C1AA C30 H30 118.7
C3AA C31 C27 121.3(4)
C3AA C31 H31 119.4
C27 C31 H31 119.4
C23 C32 C36 119.2(4)
C23 C32 C51 120.7(4)
C36 C32 C51 120.1(4)
C20 C33 C24 122.5(4)
C20 C33 H33 118.7
C24 C33 H33 118.7
C7AA C34 C27 122.8(4)
C7AA C34 H34 118.6
C27 C34 H34 118.6
N4AA C35 C1AA 115.3(3)
N4AA C35 H35A 108.4
C1AA C35 H35A 108.4
N4AA C35 H35B 108.4
C1AA C35 H35B 108.4
H35A C35 H35B 107.5
C14 C36 C32 121.7(4)
C14 C36 H36 119.2
C32 C36 H36 119.2
N7AA C37 C29 110.7(3)
N7AA C37 H37A 109.5
C29 C37 H37A 109.5
N7AA C37 H37B 109.5
C29 C37 H37B 109.5
H37A C37 H37B 108.1
N5AA C38 C39 109.0(3)
N5AA C38 H38A 109.9
C39 C38 H38A 109.9
N5AA C38 H38B 109.9
C39 C38 H38B 109.9
H38A C38 H38B 108.3
N13 C39 C38 108.5(3)
N13 C39 H39A 110.0
C38 C39 H39A 110.0
N13 C39 H39B 110.0
C38 C39 H39B 110.0
H39A C39 H39B 108.4
N8AA C40 C59 108.8(3)
N8AA C40 H40A 109.9
C59 C40 H40A 109.9
N8AA C40 H40B 109.9
C59 C40 H40B 109.9
H40A C40 H40B 108.3
N6AA C41 C20 119.0(4)
N6AA C41 H41A 107.6
C20 C41 H41A 107.6
N6AA C41 H41B 107.6
C20 C41 H41B 107.6
H41A C41 H41B 107.0
N4AA C44 C54 110.7(3)
N4AA C44 H44A 109.5
C54 C44 H44A 109.5
N4AA C44 H44B 109.5
C54 C44 H44B 109.5
H44A C44 H44B 108.1
C58 C45 H45A 109.5
C58 C45 H45B 109.5
H45A C45 H45B 109.5
C58 C45 H45C 109.5
H45A C45 H45C 109.5
H45B C45 H45C 109.5
N4 C47 C26 110.3(3)
N4 C47 H47A 109.6
C26 C47 H47A 109.6
N4 C47 H47B 109.6
C26 C47 H47B 109.6
H47A C47 H47B 108.1
N8AA C49 C3AA 112.1(3)
N8AA C49 H49A 109.2
C3AA C49 H49A 109.2
N8AA C49 H49B 109.2
C3AA C49 H49B 109.2
H49A C49 H49B 107.9
N13 C51 C32 113.8(3)
N13 C51 H51A 108.8
C32 C51 H51A 108.8
N13 C51 H51B 108.8
C32 C51 H51B 108.8
H51A C51 H51B 107.7
N7AA C54 C44 113.8(3)
N7AA C54 H54A 108.8
C44 C54 H54A 108.8
N7AA C54 H54B 108.8
C44 C54 H54B 108.8
H54A C54 H54B 107.7
N9AA C57 C7AA 112.1(3)
N9AA C57 H57A 109.2
C7AA C57 H57A 109.2
N9AA C57 H57B 109.2
C7AA C57 H57B 109.2
H57A C57 H57B 107.9
N16 C58 C45 179.4(5)
N7AA C59 C40 109.9(4)
N7AA C59 H59A 109.7
C40 C59 H59A 109.7
N7AA C59 H59B 109.7
C40 C59 H59B 109.7
H59A C59 H59B 108.2
N9AA C65 C66 109.0(4)
N9AA C65 H65A 109.9
C66 C65 H65A 109.9
N9AA C65 H65B 109.9
C66 C65 H65B 109.9
H65A C65 H65B 108.3
N5AA C66 C65 110.2(3)
N5AA C66 H66A 109.6
C65 C66 H66A 109.6
N5AA C66 H66B 109.6
C65 C66 H66B 109.6
H66A C66 H66B 108.1
O4AA Cl5 O2AA 118.3(5)
O5 Cl5 O2AA 123.0(5)
O4AA Cl5 O1AA 119.0(5)
O5 Cl5 O1AA 113.5(5)
O2AA Cl5 O1AA 111.8(2)
O5 Cl5 O3 104.9(7)
O2AA Cl5 O3 98.4(5)
O1AA Cl5 O3 101.0(4)
O4AA Cl5 O6 106.0(7)
O2AA Cl5 O6 95.0(4)
O1AA Cl5 O6 101.8(4)
C9 C4AA C14 107.9(4)
C9 C4AA C7 108.4(4)
C14 C4AA C7 111.1(4)
C9 C4AA C8 109.0(4)
C14 C4AA C8 112.6(4)
C7 C4AA C8 107.8(5)
C15 C5AA C8AA 107.7(4)
C15 C5AA C27 113.6(4)
C8AA C5AA C27 110.3(4)
C15 C5AA C10 108.1(5)
C8AA C5AA C10 108.0(4)
C27 C5AA C10 108.9(4)
C5AA C8AA H8AB 109.5
C5AA C8AA H8AC 109.5
H8AB C8AA H8AC 109.5
C5AA C8AA H8AD 109.5
H8AB C8AA H8AD 109.5
H8AC C8AA H8AD 109.5
C18 C6 C24 113.7(5)
C18 C6 C11 107.1(5)
C24 C6 C11 109.9(4)
C18 C6 C6AA 113.1(5)
C24 C6 C6AA 110.1(4)
C11 C6 C6AA 102.3(5)
C4AA C7 H7A 109.5
C4AA C7 H7B 109.5
H7A C7 H7B 109.5
C4AA C7 H7C 109.5
H7A C7 H7C 109.5
H7B C7 H7C 109.5
C4AA C8 H8A 109.5
C4AA C8 H8B 109.5
H8A C8 H8B 109.5
C4AA C8 H8C 109.5
H8A C8 H8C 109.5
H8B C8 H8C 109.5
C4AA C9 H9A 109.5
C4AA C9 H9B 109.5
H9A C9 H9B 109.5
C4AA C9 H9C 109.5
H9A C9 H9C 109.5
H9B C9 H9C 109.5
C5AA C10 H10A 109.5
C5AA C10 H10B 109.5
H10A C10 H10B 109.5
C5AA C10 H10C 109.5
H10A C10 H10C 109.5
H10B C10 H10C 109.5
C6 C11 H11A 109.5
C6 C11 H11B 109.5
H11A C11 H11B 109.5
C6 C11 H11C 109.5
H11A C11 H11C 109.5
H11B C11 H11C 109.5
C6 C6AA H6AB 109.5
C6 C6AA H6AC 109.5
H6AB C6AA H6AC 109.5
C6 C6AA H6AD 109.5
H6AB C6AA H6AD 109.5
H6AC C6AA H6AD 109.5
C5AA C15 H15A 109.5
C5AA C15 H15B 109.5
H15A C15 H15B 109.5
C5AA C15 H15C 109.5
H15A C15 H15C 109.5
H15B C15 H15C 109.5
C6 C18 H18A 109.5
C6 C18 H18B 109.5
H18A C18 H18B 109.5
C6 C18 H18C 109.5
H18A C18 H18C 109.5
H18B C18 H18C 109.5

loop_
_geom_bond_atom_site_label_1
_geom_bond_atom_site_label_2
_geom_bond_distance
Ni1 O0AA 2.029(3)
Ni1 N7AA 2.081(3)
Ni1 N16 2.119(4)
Ni1 N4AA 2.122(3)
Ni1 N8AA 2.167(3)
Ni1 N6AA 2.203(3)
Ni2 N5AA 2.064(3)
Ni2 N13 2.087(3)
Ni2 N4 2.137(3)
Ni2 N9AA 2.147(3)
Ni2 Cl3 2.3488(13)
Cl4 O19 1.380(3)
Cl4 O43 1.413(3)
Cl4 O22 1.416(3)
Cl4 O50 1.445(4)
Cl1 O1 1.217(12)
Cl1 O69 1.351(3)
Cl1 O3AA 1.364(11)
Cl1 O46 1.426(4)
Cl1 O2 1.590(16)
Cl1 O4 1.684(12)
O0AA H0AA 0.8597
O0AA H0AB 0.8604
N4AA C35 1.476(5)
N4AA C44 1.501(4)
N4AA H4AA 0.9800
N4 C2AA 1.484(5)
N4 C47 1.490(4)
N4 H4 0.9800
N5AA C26 1.485(5)
N5AA C38 1.488(5)
N5AA C66 1.501(5)
N6AA C41 1.468(5)
N6AA C29 1.495(5)
N6AA H6AA 0.9800
N7AA C59 1.475(5)
N7AA C37 1.477(5)
N7AA C54 1.502(5)
N8AA C49 1.482(5)
N8AA C40 1.488(4)
N8AA H8AA 0.9800
N9AA C57 1.496(5)
N9AA C65 1.501(5)
N9AA H9AA 0.9800
C9AA C28 1.397(5)
C9AA C20 1.409(5)
C9AA H9AB 0.9300
C1AA C23 1.398(5)
C1AA C30 1.399(5)
C1AA C35 1.515(5)
N13 C39 1.484(5)
N13 C51 1.496(5)
N13 H13 0.9800
C14 C30 1.382(5)
C14 C36 1.397(5)
C14 C4AA 1.532(6)
C2AA C28 1.510(5)
C2AA H2AA 0.9700
C2AA H2AB 0.9700
N16 C58 1.147(5)
C17 C28 1.377(5)
C17 C24 1.395(5)
C17 H17 0.9300
C3AA C25 1.386(5)
C3AA C31 1.392(6)
C3AA C49 1.513(5)
C20 C33 1.381(6)
C20 C41 1.517(6)
C7AA C25 1.370(5)
C7AA C34 1.388(5)
C7AA C57 1.499(5)
C23 C32 1.387(5)
C23 H23 0.9300
C24 C33 1.403(6)
C24 C6 1.535(6)
C25 H25 0.9300
C26 C47 1.506(5)
C26 H26A 0.9700
C26 H26B 0.9700
C27 C34 1.396(5)
C27 C31 1.398(5)
C27 C5AA 1.533(6)
C29 C37 1.509(5)
C29 H29A 0.9700
C29 H29B 0.9700
C30 H30 0.9300
C31 H31 0.9300
C32 C36 1.399(5)
C32 C51 1.512(5)
C33 H33 0.9300
C34 H34 0.9300
C35 H35A 0.9700
C35 H35B 0.9700
C36 H36 0.9300
C37 H37A 0.9700
C37 H37B 0.9700
C38 C39 1.511(5)
C38 H38A 0.9700
C38 H38B 0.9700
C39 H39A 0.9700
C39 H39B 0.9700
C40 C59 1.522(5)
C40 H40A 0.9700
C40 H40B 0.9700
C41 H41A 0.9700
C41 H41B 0.9700
C44 C54 1.511(5)
C44 H44A 0.9700
C44 H44B 0.9700
C45 C58 1.438(6)
C45 H45A 0.9600
C45 H45B 0.9600
C45 H45C 0.9600
C47 H47A 0.9700
C47 H47B 0.9700
C49 H49A 0.9700
C49 H49B 0.9700
C51 H51A 0.9700
C51 H51B 0.9700
C54 H54A 0.9700
C54 H54B 0.9700
C57 H57A 0.9700
C57 H57B 0.9700
C59 H59A 0.9700
C59 H59B 0.9700
C65 C66 1.502(5)
C65 H65A 0.9700
C65 H65B 0.9700
C66 H66A 0.9700
C66 H66B 0.9700
Cl5 O4AA 1.307(7)
Cl5 O5 1.325(7)
Cl5 O2AA 1.386(3)
Cl5 O1AA 1.411(3)
Cl5 O3 1.570(8)
Cl5 O6 1.591(9)
C4AA C9 1.531(7)
C4AA C7 1.538(6)
C4AA C8 1.543(6)
C5AA C15 1.504(6)
C5AA C8AA 1.527(6)
C5AA C10 1.534(7)
C8AA H8AB 0.9600
C8AA H8AC 0.9600
C8AA H8AD 0.9600
C6 C18 1.447(7)
C6 C11 1.539(7)
C6 C6AA 1.541(7)
C7 H7A 0.9600
C7 H7B 0.9600
C7 H7C 0.9600
C8 H8A 0.9600
C8 H8B 0.9600
C8 H8C 0.9600
C9 H9A 0.9600
C9 H9B 0.9600
C9 H9C 0.9600
C10 H10A 0.9600
C10 H10B 0.9600
C10 H10C 0.9600
C11 H11A 0.9600
C11 H11B 0.9600
C11 H11C 0.9600
C6AA H6AB 0.9600
C6AA H6AC 0.9600
C6AA H6AD 0.9600
C15 H15A 0.9600
C15 H15B 0.9600
C15 H15C 0.9600
C18 H18A 0.9600
C18 H18B 0.9600
C18 H18C 0.9600

loop_
_geom_torsion_atom_site_label_1
_geom_torsion_atom_site_label_2
_geom_torsion_atom_site_label_3
_geom_torsion_atom_site_label_4
_geom_torsion
C47 N4 C2AA C28 171.2(3)
Ni2 N4 C2AA C28 -74.4(4)
C28 C9AA C20 C33 -0.4(6)
C28 C9AA C20 C41 -172.8(4)
C30 C1AA C23 C32 -0.6(6)
C35 C1AA C23 C32 -179.4(4)
C28 C17 C24 C33 0.9(6)
C28 C17 C24 C6 -178.7(4)
C34 C7AA C25 C3AA -0.2(6)
C57 C7AA C25 C3AA 178.6(4)
C31 C3AA C25 C7AA -0.3(6)
C49 C3AA C25 C7AA 178.8(4)
C38 N5AA C26 C47 132.3(4)
C66 N5AA C26 C47 -102.0(4)
Ni2 N5AA C26 C47 13.0(4)
C24 C17 C28 C9AA -2.4(6)
C24 C17 C28 C2AA -175.2(4)
C20 C9AA C28 C17 2.1(6)
C20 C9AA C28 C2AA 174.9(3)
N4 C2AA C28 C17 -61.6(5)
N4 C2AA C28 C9AA 125.5(4)
C41 N6AA C29 C37 164.0(4)
Ni1 N6AA C29 C37 20.2(4)
C36 C14 C30 C1AA -2.2(6)
C4AA C14 C30 C1AA -178.6(4)
C23 C1AA C30 C14 1.7(6)
C35 C1AA C30 C14 -179.6(4)
C25 C3AA C31 C27 0.9(6)
C49 C3AA C31 C27 -178.3(4)
C34 C27 C31 C3AA -0.8(6)
C5AA C27 C31 C3AA 178.8(4)
C1AA C23 C32 C36 0.1(6)
C1AA C23 C32 C51 177.9(4)
C9AA C20 C33 C24 -1.1(6)
C41 C20 C33 C24 171.8(4)
C17 C24 C33 C20 0.9(6)
C6 C24 C33 C20 -179.5(4)
C25 C7AA C34 C27 0.3(6)
C57 C7AA C34 C27 -178.5(4)
C31 C27 C34 C7AA 0.3(6)
C5AA C27 C34 C7AA -179.3(4)
C44 N4AA C35 C1AA -172.1(3)
Ni1 N4AA C35 C1AA 67.6(4)
C23 C1AA C35 N4AA -120.3(4)
C30 C1AA C35 N4AA 61.0(5)
C30 C14 C36 C32 1.6(6)
C4AA C14 C36 C32 178.2(4)
C23 C32 C36 C14 -0.6(6)
C51 C32 C36 C14 -178.5(4)
C59 N7AA C37 C29 167.6(3)
C54 N7AA C37 C29 -67.1(4)
Ni1 N7AA C37 C29 50.9(4)
N6AA C29 C37 N7AA -48.4(5)
C26 N5AA C38 C39 -84.4(4)
C66 N5AA C38 C39 149.7(3)
Ni2 N5AA C38 C39 35.3(4)
C51 N13 C39 C38 176.7(3)
Ni2 N13 C39 C38 44.8(4)
N5AA C38 C39 N13 -54.4(4)
C49 N8AA C40 C59 -175.3(3)
Ni1 N8AA C40 C59 -38.2(4)
C29 N6AA C41 C20 174.0(4)
Ni1 N6AA C41 C20 -54.1(5)
C33 C20 C41 N6AA 146.3(4)
C9AA C20 C41 N6AA -41.1(6)
C35 N4AA C44 C54 -178.5(3)
Ni1 N4AA C44 C54 -45.9(3)
C2AA N4 C47 C26 -176.6(3)
Ni2 N4 C47 C26 54.1(3)
N5AA C26 C47 N4 -47.8(5)
C40 N8AA C49 C3AA -144.1(4)
Ni1 N8AA C49 C3AA 86.7(4)
C25 C3AA C49 N8AA -114.3(4)
C31 C3AA C49 N8AA 64.8(5)
C39 N13 C51 C32 160.7(3)
Ni2 N13 C51 C32 -75.4(4)
C23 C32 C51 N13 124.2(4)
C36 C32 C51 N13 -58.0(5)
C59 N7AA C54 C44 -135.8(4)
C37 N7AA C54 C44 98.7(4)
Ni1 N7AA C54 C44 -18.0(4)
N4AA C44 C54 N7AA 44.9(5)
C65 N9AA C57 C7AA 135.8(4)
Ni2 N9AA C57 C7AA -92.4(4)
C25 C7AA C57 N9AA 113.1(4)
C34 C7AA C57 N9AA -68.1(5)
C37 N7AA C59 C40 -157.9(3)
C54 N7AA C59 C40 75.1(4)
Ni1 N7AA C59 C40 -42.6(4)
N8AA C40 C59 N7AA 55.5(4)
C57 N9AA C65 C66 164.3(4)
Ni2 N9AA C65 C66 26.0(4)
C26 N5AA C66 C65 169.4(4)
C38 N5AA C66 C65 -65.5(5)
Ni2 N5AA C66 C65 51.5(4)
N9AA C65 C66 N5AA -52.7(5)
C30 C14 C4AA C9 89.4(5)
C36 C14 C4AA C9 -87.0(5)
C30 C14 C4AA C7 -29.3(6)
C36 C14 C4AA C7 154.3(4)
C30 C14 C4AA C8 -150.3(5)
C36 C14 C4AA C8 33.3(7)
C34 C27 C5AA C15 -169.6(5)
C31 C27 C5AA C15 10.8(6)
C34 C27 C5AA C8AA -48.6(6)
C31 C27 C5AA C8AA 131.8(4)
C34 C27 C5AA C10 69.8(5)
C31 C27 C5AA C10 -109.8(5)
C17 C24 C6 C18 -171.5(6)
C33 C24 C6 C18 8.9(8)
C17 C24 C6 C11 -51.6(6)
C33 C24 C6 C11 128.8(5)
C17 C24 C6 C6AA 60.4(6)
C33 C24 C6 C6AA -119.2(5)
